data_7030466
loop_
_publ_author_name
'Batcup, Rhys'
'Annibale, Vincent T.'
'Song, Datong'

_publ_section_title
;
 Heterodinuclear complexes of 4,5-diazafluorene derivatives displaying
 \h(5),\k(2)-[N,N] and \h(5),\k(1)-N coordination modes.
;
_journal_issue 23
_journal_name_full 'Dalton transactions (Cambridge, England : 2003)'
_journal_page_first 8951
_journal_page_last 8958
_journal_paper_doi 10.1039/c4dt01165a
_journal_volume 43
_journal_year 2014
_chemical_formula_sum 'C33 H32 N2 Pt Ru'
_chemical_formula_weight 752.76
_chemical_name_systematic
;
 ?
;
_space_group_crystal_system triclinic
_space_group_IT_number 2
_space_group_name_Hall '-P 1'
_space_group_name_H-M_alt 'P -1'
_symmetry_space_group_name_Hall '-P 1'
_symmetry_space_group_name_H-M 'P -1'
_atom_sites_solution_hydrogens geom
_audit_creation_method SHELXL-2013
_cell_angle_alpha 97.095(3)
_cell_angle_beta 91.064(3)
_cell_angle_gamma 101.555(3)
_cell_formula_units_Z 4
_cell_length_a 12.0472(7)
_cell_length_b 14.7379(11)
_cell_length_c 15.9362(11)
_cell_measurement_reflns_used 48190
_cell_measurement_temperature 150(2)
_cell_measurement_theta_max 27.540
_cell_measurement_theta_min 1.422
_cell_volume 2748.2(3)
_computing_cell_refinement 'Bruker Apex 2 software package'
_computing_data_collection 'Bruker Apex 2 software package'
_computing_data_reduction 'Bruker Apex 2 software package'
_computing_molecular_graphics 'ORTEP-3 v2.02'
_computing_publication_material 'POV-ray v3.62'
_computing_structure_refinement 'SHELXL-2013 (Sheldrick, 2013)'
_computing_structure_solution 'SHELXL-2013 (Sheldrick, 2013)'
_diffrn_ambient_temperature 150(2)
_diffrn_measured_fraction_theta_full 0.997
_diffrn_measured_fraction_theta_max 0.991
_diffrn_measurement_device_type 'Bruker Kappa Apex II'
_diffrn_measurement_method 'Psi scans and Omega scans'
_diffrn_radiation_type MoK\a
_diffrn_radiation_wavelength 0.71073
_diffrn_reflns_av_R_equivalents 0.0609
_diffrn_reflns_av_unetI/netI 0.0648
_diffrn_reflns_Laue_measured_fraction_full 0.997
_diffrn_reflns_Laue_measured_fraction_max 0.991
_diffrn_reflns_limit_h_max 15
_diffrn_reflns_limit_h_min -15
_diffrn_reflns_limit_k_max 19
_diffrn_reflns_limit_k_min -19
_diffrn_reflns_limit_l_max 20
_diffrn_reflns_limit_l_min -20
_diffrn_reflns_number 48190
_diffrn_reflns_point_group_measured_fraction_full 0.997
_diffrn_reflns_point_group_measured_fraction_max 0.991
_diffrn_reflns_theta_full 25.242
_diffrn_reflns_theta_max 27.540
_diffrn_reflns_theta_min 1.422
_diffrn_source 'fine-focus sealed tube'
_exptl_absorpt_coefficient_mu 5.659
_exptl_absorpt_correction_T_max 0.7456
_exptl_absorpt_correction_T_min 0.5744
_exptl_absorpt_correction_type multi-scan
_exptl_absorpt_process_details 'Bruker Apex 2'
_exptl_crystal_colour orange
_exptl_crystal_density_diffrn 1.819
_exptl_crystal_description plate
_exptl_crystal_F_000 1464
_exptl_crystal_size_max 0.220
_exptl_crystal_size_mid 0.200
_exptl_crystal_size_min 0.025
_refine_diff_density_max 2.086
_refine_diff_density_min -1.230
_refine_diff_density_rms 0.159
_refine_ls_extinction_method none
_refine_ls_goodness_of_fit_ref 1.011
_refine_ls_hydrogen_treatment constr
_refine_ls_matrix_type full
_refine_ls_number_parameters 677
_refine_ls_number_reflns 12579
_refine_ls_number_restraints 0
_refine_ls_restrained_S_all 1.011
_refine_ls_R_factor_all 0.0595
_refine_ls_R_factor_gt 0.0364
_refine_ls_shift/su_max 0.002
_refine_ls_shift/su_mean 0.000
_refine_ls_structure_factor_coef Fsqd
_refine_ls_weighting_details 'w=1/[\s^2^(Fo^2^)+(0.0249P)^2^] where P=(Fo^2^+2Fc^2^)/3'
_refine_ls_weighting_scheme calc
_refine_ls_wR_factor_gt 0.0640
_refine_ls_wR_factor_ref 0.0708
_reflns_Friedel_coverage 0.000
_reflns_number_gt 9512
_reflns_number_total 12579
_reflns_threshold_expression 'I > 2\s(I)'
_cod_data_source_file c4dt01165a1.cif
_cod_data_source_block 6
_cod_depositor_comments 'Adding full bibliography for 7030464--7030470.cif.'
_cod_database_code 7030466
_shelx_space_group_comment
;
The symmetry employed for this shelxl refinement is uniquely defined
by the following loop, which should always be used as a source of
symmetry information in preference to the above space-group names.
They are only intended as comments.
;
_shelx_estimated_absorpt_t_min 0.369
_shelx_estimated_absorpt_t_max 0.871
_shelxl_version_number 2013-4

loop_
_space_group_symop_operation_xyz
'x, y, z'
'-x, -y, -z'

loop_
_atom_site_label
_atom_site_type_symbol
_atom_site_fract_x
_atom_site_fract_y
_atom_site_fract_z
_atom_site_U_iso_or_equiv
_atom_site_adp_type
_atom_site_occupancy
_atom_site_site_symmetry_order
_atom_site_calc_flag
_atom_site_refinement_flags_posn
_atom_site_refinement_flags_adp
Pt1 Pt 0.37267(2) 0.72677(2) 0.07079(2) 0.01950(6) Uani 1 1 d . .
Ru1 Ru 0.19727(4) 0.61461(3) 0.26698(3) 0.02440(10) Uani 1 1 d . .
N1 N 0.1926(3) 0.6897(3) 0.0863(3) 0.0240(10) Uani 1 1 d . .
N2 N 0.3775(4) 0.7775(3) 0.2050(3) 0.0244(10) Uani 1 1 d . .
C1 C 0.4530(5) 0.5776(4) 0.2878(5) 0.059(2) Uani 1 1 d . .
H1A H 0.4955 0.5291 0.2963 0.088 Uiso 1 1 calc R U
H1B H 0.4723 0.6290 0.3342 0.088 Uiso 1 1 calc R U
H1C H 0.4726 0.6013 0.2340 0.088 Uiso 1 1 calc R U
C2 C 0.2963(6) 0.5733(4) 0.4474(4) 0.0574(19) Uani 1 1 d . .
H2A H 0.3259 0.5256 0.4733 0.086 Uiso 1 1 calc R U
H2B H 0.2322 0.5890 0.4790 0.086 Uiso 1 1 calc R U
H2C H 0.3561 0.6294 0.4486 0.086 Uiso 1 1 calc R U
C3 C 0.0422(5) 0.4725(4) 0.3819(4) 0.0482(18) Uani 1 1 d . .
H3A H 0.0359 0.4110 0.4010 0.072 Uiso 1 1 calc R U
H3B H -0.0267 0.4737 0.3487 0.072 Uiso 1 1 calc R U
H3C H 0.0515 0.5207 0.4311 0.072 Uiso 1 1 calc R U
C4 C 0.0458(5) 0.4165(4) 0.1811(4) 0.0532(18) Uani 1 1 d . .
H4A H 0.0558 0.3536 0.1596 0.080 Uiso 1 1 calc R U
H4B H 0.0411 0.4521 0.1335 0.080 Uiso 1 1 calc R U
H4C H -0.0242 0.4123 0.2120 0.080 Uiso 1 1 calc R U
C5 C 0.2985(6) 0.4776(4) 0.1252(4) 0.0536(19) Uani 1 1 d . .
H5A H 0.3250 0.4186 0.1165 0.080 Uiso 1 1 calc R U
H5B H 0.3609 0.5293 0.1173 0.080 Uiso 1 1 calc R U
H5C H 0.2360 0.4754 0.0843 0.080 Uiso 1 1 calc R U
C6 C 0.3274(5) 0.5369(4) 0.2859(4) 0.0305(13) Uani 1 1 d . .
C7 C 0.2574(5) 0.5367(4) 0.3575(3) 0.0322(14) Uani 1 1 d . .
C8 C 0.1439(5) 0.4911(4) 0.3274(3) 0.0287(13) Uani 1 1 d . .
C9 C 0.1450(5) 0.4651(4) 0.2395(3) 0.0294(13) Uani 1 1 d . .
C10 C 0.2578(5) 0.4921(3) 0.2137(3) 0.0290(13) Uani 1 1 d . .
C11 C 0.0991(4) 0.6467(4) 0.0420(3) 0.0306(13) Uani 1 1 d . .
H11A H 0.1038 0.6304 -0.0172 0.037 Uiso 1 1 calc R U
C12 C -0.0076(5) 0.6235(4) 0.0781(4) 0.0395(15) Uani 1 1 d . .
H12A H -0.0717 0.5926 0.0426 0.047 Uiso 1 1 calc R U
C13 C -0.0208(5) 0.6446(4) 0.1630(4) 0.0399(16) Uani 1 1 d . .
H13A H -0.0928 0.6278 0.1864 0.048 Uiso 1 1 calc R U
C14 C 0.0743(5) 0.6917(4) 0.2149(4) 0.0319(14) Uani 1 1 d . .
C15 C 0.1038(5) 0.7257(4) 0.3036(4) 0.0351(14) Uani 1 1 d . .
H15A H 0.0494 0.7266 0.3501 0.042 Uiso 1 1 calc R U
C16 C 0.2224(5) 0.7669(4) 0.3112(3) 0.0341(14) Uani 1 1 d . .
C17 C 0.3062(6) 0.8101(4) 0.3748(3) 0.0373(15) Uani 1 1 d . .
H17A H 0.2862 0.8215 0.4320 0.045 Uiso 1 1 calc R U
C18 C 0.4170(6) 0.8355(4) 0.3531(4) 0.0407(16) Uani 1 1 d . .
H18A H 0.4730 0.8654 0.3958 0.049 Uiso 1 1 calc R U
C19 C 0.4504(5) 0.8179(4) 0.2680(4) 0.0353(14) Uani 1 1 d . .
H19A H 0.5282 0.8361 0.2563 0.042 Uiso 1 1 calc R U
C20 C 0.2664(5) 0.7533(3) 0.2281(3) 0.0241(12) Uani 1 1 d . .
C21 C 0.1786(4) 0.7099(3) 0.1712(3) 0.0247(12) Uani 1 1 d . .
C22 C 0.3482(4) 0.6775(3) -0.0515(3) 0.0213(11) Uani 1 1 d . .
C23 C 0.3083(4) 0.7302(4) -0.1092(3) 0.0278(12) Uani 1 1 d . .
H23A H 0.3052 0.7935 -0.0909 0.033 Uiso 1 1 calc R U
C24 C 0.2734(4) 0.6923(4) -0.1922(3) 0.0328(13) Uani 1 1 d . .
H24A H 0.2468 0.7298 -0.2292 0.039 Uiso 1 1 calc R U
C25 C 0.2770(4) 0.6012(4) -0.2209(3) 0.0325(13) Uani 1 1 d . .
H25A H 0.2521 0.5752 -0.2773 0.039 Uiso 1 1 calc R U
C26 C 0.3174(4) 0.5480(4) -0.1665(3) 0.0284(12) Uani 1 1 d . .
H26A H 0.3214 0.4851 -0.1858 0.034 Uiso 1 1 calc R U
C27 C 0.3518(4) 0.5854(4) -0.0849(3) 0.0258(12) Uani 1 1 d . .
H27A H 0.3795 0.5472 -0.0491 0.031 Uiso 1 1 calc R U
C28 C 0.5417(4) 0.7527(3) 0.0709(3) 0.0212(11) Uani 1 1 d . .
C29 C 0.6089(4) 0.8423(4) 0.0911(3) 0.0291(13) Uani 1 1 d . .
H29A H 0.5737 0.8948 0.0958 0.035 Uiso 1 1 calc R U
C30 C 0.7253(4) 0.8565(4) 0.1045(3) 0.0317(13) Uani 1 1 d . .
H30A H 0.7685 0.9182 0.1183 0.038 Uiso 1 1 calc R U
C31 C 0.7789(5) 0.7819(4) 0.0981(3) 0.0317(13) Uani 1 1 d . .
H31A H 0.8585 0.7918 0.1088 0.038 Uiso 1 1 calc R U
C32 C 0.7164(4) 0.6929(4) 0.0759(3) 0.0289(13) Uani 1 1 d . .
H32A H 0.7533 0.6414 0.0699 0.035 Uiso 1 1 calc R U
C33 C 0.5996(4) 0.6780(4) 0.0621(3) 0.0244(12) Uani 1 1 d . .
H33A H 0.5577 0.6161 0.0464 0.029 Uiso 1 1 calc R U
Pt1A Pt 0.07254(2) 1.22801(2) 0.39833(2) 0.02110(6) Uani 1 1 d . .
Ru1A Ru 0.25303(3) 1.11514(3) 0.20714(2) 0.01849(9) Uani 1 1 d . .
N1A N 0.2430(3) 1.2779(3) 0.3568(3) 0.0220(9) Uani 1 1 d . .
N2A N 0.0331(4) 1.1933(3) 0.2636(3) 0.0237(10) Uani 1 1 d . .
C1A C 0.0912(5) 0.9179(4) 0.1279(4) 0.0414(15) Uani 1 1 d . .
H1AA H 0.0803 0.8503 0.1285 0.062 Uiso 1 1 calc R U
H1AB H 0.0996 0.9320 0.0696 0.062 Uiso 1 1 calc R U
H1AC H 0.0253 0.9401 0.1514 0.062 Uiso 1 1 calc R U
C2A C 0.3406(5) 0.9716(4) 0.0594(3) 0.0341(14) Uani 1 1 d . .
H2AA H 0.3553 0.9082 0.0494 0.051 Uiso 1 1 calc R U
H2AB H 0.4096 1.0167 0.0503 0.051 Uiso 1 1 calc R U
H2AC H 0.2795 0.9773 0.0202 0.051 Uiso 1 1 calc R U
C3A C 0.5067(4) 1.0705(4) 0.2165(3) 0.0302(13) Uani 1 1 d . .
H3AA H 0.5471 1.0213 0.2270 0.045 Uiso 1 1 calc R U
H3AB H 0.5306 1.1246 0.2598 0.045 Uiso 1 1 calc R U
H3AC H 0.5242 1.0891 0.1605 0.045 Uiso 1 1 calc R U
C4A C 0.3601(5) 1.0767(4) 0.3835(3) 0.0311(13) Uani 1 1 d . .
H4AA H 0.3851 1.0286 0.4120 0.047 Uiso 1 1 calc R U
H4AB H 0.2991 1.0986 0.4147 0.047 Uiso 1 1 calc R U
H4AC H 0.4240 1.1292 0.3817 0.047 Uiso 1 1 calc R U
C5A C 0.1044(5) 0.9776(4) 0.3273(4) 0.0378(15) Uani 1 1 d . .
H5AA H 0.1088 0.9244 0.3577 0.057 Uiso 1 1 calc R U
H5AB H 0.0325 0.9646 0.2939 0.057 Uiso 1 1 calc R U
H5AC H 0.1085 1.0338 0.3681 0.057 Uiso 1 1 calc R U
C6A C 0.1952(4) 0.9657(3) 0.1800(3) 0.0246(12) Uani 1 1 d . .
C7A C 0.3061(4) 0.9910(3) 0.1490(3) 0.0228(11) Uani 1 1 d . .
C8A C 0.3809(4) 1.0344(3) 0.2198(3) 0.0223(11) Uani 1 1 d . .
C9A C 0.3171(4) 1.0363(3) 0.2946(3) 0.0238(12) Uani 1 1 d . .
C10A C 0.2011(4) 0.9926(3) 0.2696(3) 0.0234(11) Uani 1 1 d . .
C11A C 0.3459(4) 1.3178(3) 0.3883(3) 0.0278(12) Uani 1 1 d . .
H11B H 0.3566 1.3373 0.4475 0.033 Uiso 1 1 calc R U
C12A C 0.4407(4) 1.3326(3) 0.3369(4) 0.0297(13) Uani 1 1 d . .
H12B H 0.5130 1.3599 0.3634 0.036 Uiso 1 1 calc R U
C13A C 0.4333(4) 1.3094(3) 0.2508(3) 0.0292(13) Uani 1 1 d . .
H13B H 0.4984 1.3212 0.2179 0.035 Uiso 1 1 calc R U
C14A C 0.3248(4) 1.2670(3) 0.2125(3) 0.0235(12) Uani 1 1 d . .
C15A C 0.2753(4) 1.2294(3) 0.1293(3) 0.0228(11) Uani 1 1 d . .
H15B H 0.3158 1.2314 0.0752 0.027 Uiso 1 1 calc R U
C16A C 0.1538(4) 1.1975(4) 0.1371(3) 0.0251(12) Uani 1 1 d . .
C17A C 0.0562(4) 1.1571(4) 0.0855(3) 0.0277(12) Uani 1 1 d . .
H17B H 0.0611 1.1439 0.0259 0.033 Uiso 1 1 calc R U
C18A C -0.0458(5) 1.1369(4) 0.1224(3) 0.0335(14) Uani 1 1 d . .
H18B H -0.1122 1.1105 0.0877 0.040 Uiso 1 1 calc R U
C19A C -0.0549(4) 1.1547(4) 0.2118(3) 0.0287(13) Uani 1 1 d . .
H19B H -0.1271 1.1381 0.2349 0.034 Uiso 1 1 calc R U
C20A C 0.1348(4) 1.2125(3) 0.2259(3) 0.0232(11) Uani 1 1 d . .
C21A C 0.2369(4) 1.2545(3) 0.2710(3) 0.0210(11) Uani 1 1 d . .
C22A C 0.1257(4) 1.2547(4) 0.5197(3) 0.0252(12) Uani 1 1 d . .
C23A C 0.1758(5) 1.3448(4) 0.5575(4) 0.0383(15) Uani 1 1 d . .
H23B H 0.1728 1.3958 0.5270 0.046 Uiso 1 1 calc R U
C24A C 0.2292(5) 1.3631(4) 0.6365(4) 0.0439(16) Uani 1 1 d . .
H24B H 0.2630 1.4254 0.6592 0.053 Uiso 1 1 calc R U
C25A C 0.2336(5) 1.2894(4) 0.6834(3) 0.0385(15) Uani 1 1 d . .
H25B H 0.2718 1.3009 0.7375 0.046 Uiso 1 1 calc R U
C26A C 0.1818(5) 1.2006(4) 0.6497(4) 0.0384(15) Uani 1 1 d . .
H26B H 0.1822 1.1502 0.6815 0.046 Uiso 1 1 calc R U
C27A C 0.1284(5) 1.1834(4) 0.5688(3) 0.0312(13) Uani 1 1 d . .
H27B H 0.0931 1.1212 0.5468 0.037 Uiso 1 1 calc R U
C28A C -0.0890(4) 1.1751(4) 0.4192(3) 0.0247(12) Uani 1 1 d . .
C29A C -0.1745(4) 1.2250(4) 0.4048(3) 0.0268(12) Uani 1 1 d . .
H29B H -0.1539 1.2893 0.3980 0.032 Uiso 1 1 calc R U
C30A C -0.2888(5) 1.1814(4) 0.4004(3) 0.0332(14) Uani 1 1 d . .
H30B H -0.3448 1.2158 0.3889 0.040 Uiso 1 1 calc R U
C31A C -0.3214(5) 1.0893(4) 0.4125(3) 0.0326(13) Uani 1 1 d . .
H31B H -0.3993 1.0598 0.4089 0.039 Uiso 1 1 calc R U
C32A C -0.2387(5) 1.0404(4) 0.4300(3) 0.0321(13) Uani 1 1 d . .
H32B H -0.2601 0.9768 0.4389 0.039 Uiso 1 1 calc R U
C33A C -0.1255(5) 1.0831(4) 0.4346(3) 0.0288(12) Uani 1 1 d . .
H33B H -0.0707 1.0487 0.4487 0.035 Uiso 1 1 calc R U

loop_
_atom_site_aniso_label
_atom_site_aniso_U_11
_atom_site_aniso_U_22
_atom_site_aniso_U_33
_atom_site_aniso_U_23
_atom_site_aniso_U_13
_atom_site_aniso_U_12
Pt1 0.02274(11) 0.01687(11) 0.02031(11) 0.00331(8) 0.00382(8) 0.00659(8)
Ru1 0.0310(2) 0.0178(2) 0.0278(2) 0.00657(17) 0.0102(2) 0.01016(19)
N1 0.021(2) 0.025(2) 0.029(2) 0.0039(19) 0.005(2) 0.012(2)
N2 0.035(3) 0.015(2) 0.023(2) 0.0024(18) 0.001(2) 0.005(2)
C1 0.029(4) 0.040(4) 0.113(6) 0.026(4) 0.001(4) 0.009(3)
C2 0.089(6) 0.037(4) 0.046(4) 0.006(3) -0.016(4) 0.015(4)
C3 0.050(4) 0.042(4) 0.064(4) 0.034(3) 0.032(3) 0.018(3)
C4 0.057(4) 0.033(4) 0.069(5) 0.010(3) -0.013(4) 0.008(3)
C5 0.083(5) 0.032(4) 0.054(4) 0.013(3) 0.034(4) 0.024(4)
C6 0.031(3) 0.017(3) 0.048(4) 0.008(3) 0.004(3) 0.010(2)
C7 0.056(4) 0.019(3) 0.027(3) 0.008(2) 0.000(3) 0.018(3)
C8 0.034(3) 0.018(3) 0.039(3) 0.014(2) 0.010(3) 0.010(2)
C9 0.033(3) 0.020(3) 0.037(3) 0.009(2) -0.001(3) 0.005(2)
C10 0.039(3) 0.015(3) 0.038(3) 0.005(2) 0.012(3) 0.015(2)
C11 0.027(3) 0.038(3) 0.031(3) 0.006(3) 0.001(3) 0.014(3)
C12 0.021(3) 0.044(4) 0.055(4) 0.008(3) 0.001(3) 0.010(3)
C13 0.030(3) 0.045(4) 0.056(4) 0.021(3) 0.012(3) 0.023(3)
C14 0.034(3) 0.024(3) 0.047(4) 0.013(3) 0.013(3) 0.020(3)
C15 0.043(4) 0.032(3) 0.039(3) 0.013(3) 0.025(3) 0.023(3)
C16 0.063(4) 0.014(3) 0.030(3) 0.003(2) 0.014(3) 0.018(3)
C17 0.070(5) 0.020(3) 0.024(3) 0.003(2) 0.010(3) 0.013(3)
C18 0.066(5) 0.024(3) 0.028(3) -0.003(2) -0.011(3) 0.005(3)
C19 0.041(4) 0.029(3) 0.038(3) 0.014(3) 0.005(3) 0.006(3)
C20 0.037(3) 0.020(3) 0.019(3) 0.003(2) 0.005(2) 0.015(2)
C21 0.036(3) 0.017(3) 0.028(3) 0.009(2) 0.010(3) 0.018(2)
C22 0.017(3) 0.020(3) 0.026(3) 0.000(2) 0.010(2) 0.001(2)
C23 0.031(3) 0.025(3) 0.031(3) 0.009(2) 0.011(3) 0.012(3)
C24 0.029(3) 0.046(4) 0.028(3) 0.008(3) 0.000(3) 0.016(3)
C25 0.027(3) 0.044(4) 0.024(3) -0.004(3) -0.002(2) 0.005(3)
C26 0.033(3) 0.022(3) 0.027(3) -0.003(2) 0.005(3) 0.000(2)
C27 0.029(3) 0.023(3) 0.027(3) 0.002(2) 0.005(2) 0.009(2)
C28 0.023(3) 0.025(3) 0.016(3) 0.007(2) -0.002(2) 0.003(2)
C29 0.036(3) 0.023(3) 0.030(3) 0.004(2) 0.002(3) 0.008(3)
C30 0.026(3) 0.028(3) 0.036(3) 0.006(3) -0.002(3) -0.007(3)
C31 0.024(3) 0.042(4) 0.028(3) 0.010(3) -0.007(2) 0.000(3)
C32 0.026(3) 0.037(3) 0.028(3) 0.011(3) 0.002(2) 0.012(3)
C33 0.025(3) 0.021(3) 0.026(3) 0.004(2) 0.000(2) 0.000(2)
Pt1A 0.02440(12) 0.01921(11) 0.02072(11) 0.00314(8) 0.00292(9) 0.00636(9)
Ru1A 0.0204(2) 0.0155(2) 0.0201(2) 0.00385(16) 0.00049(17) 0.00424(17)
N1A 0.022(2) 0.020(2) 0.024(2) 0.0004(18) -0.0001(19) 0.0051(19)
N2A 0.028(2) 0.021(2) 0.024(2) 0.0052(18) 0.000(2) 0.008(2)
C1A 0.036(3) 0.025(3) 0.060(4) 0.001(3) -0.012(3) 0.002(3)
C2A 0.045(4) 0.031(3) 0.028(3) 0.000(2) -0.006(3) 0.015(3)
C3A 0.024(3) 0.031(3) 0.036(3) 0.004(3) 0.003(3) 0.008(2)
C4A 0.038(3) 0.032(3) 0.027(3) 0.009(2) -0.001(3) 0.012(3)
C5A 0.036(3) 0.029(3) 0.054(4) 0.020(3) 0.013(3) 0.011(3)
C6A 0.022(3) 0.013(3) 0.040(3) 0.005(2) -0.004(3) 0.007(2)
C7A 0.030(3) 0.013(3) 0.026(3) -0.001(2) -0.008(2) 0.007(2)
C8A 0.025(3) 0.018(3) 0.027(3) 0.004(2) 0.000(2) 0.010(2)
C9A 0.033(3) 0.017(3) 0.025(3) 0.010(2) 0.000(2) 0.009(2)
C10A 0.028(3) 0.015(3) 0.030(3) 0.009(2) 0.008(2) 0.007(2)
C11A 0.034(3) 0.022(3) 0.025(3) 0.000(2) -0.001(3) 0.003(2)
C12A 0.026(3) 0.018(3) 0.041(3) 0.004(2) -0.001(3) -0.004(2)
C13A 0.029(3) 0.017(3) 0.041(3) 0.007(2) 0.009(3) 0.003(2)
C14A 0.024(3) 0.019(3) 0.029(3) 0.010(2) 0.007(2) 0.005(2)
C15A 0.030(3) 0.023(3) 0.017(3) 0.007(2) 0.004(2) 0.007(2)
C16A 0.030(3) 0.025(3) 0.025(3) 0.008(2) 0.002(2) 0.012(2)
C17A 0.032(3) 0.033(3) 0.020(3) 0.002(2) -0.002(2) 0.011(3)
C18A 0.027(3) 0.047(4) 0.027(3) 0.002(3) -0.007(3) 0.010(3)
C19A 0.023(3) 0.036(3) 0.028(3) 0.002(2) 0.001(2) 0.009(3)
C20A 0.026(3) 0.018(3) 0.029(3) 0.009(2) 0.006(2) 0.009(2)
C21A 0.027(3) 0.011(2) 0.026(3) 0.003(2) 0.000(2) 0.006(2)
C22A 0.027(3) 0.028(3) 0.024(3) 0.006(2) 0.007(2) 0.012(2)
C23A 0.056(4) 0.029(3) 0.032(3) 0.007(3) 0.000(3) 0.012(3)
C24A 0.059(4) 0.036(4) 0.030(3) -0.004(3) -0.003(3) 0.000(3)
C25A 0.041(4) 0.050(4) 0.020(3) -0.003(3) -0.003(3) 0.006(3)
C26A 0.044(4) 0.045(4) 0.031(3) 0.010(3) 0.000(3) 0.016(3)
C27A 0.035(3) 0.028(3) 0.028(3) 0.007(2) 0.001(3) -0.001(3)
C28A 0.030(3) 0.028(3) 0.017(3) 0.001(2) 0.001(2) 0.008(2)
C29A 0.032(3) 0.030(3) 0.021(3) 0.007(2) 0.005(2) 0.009(3)
C30A 0.035(3) 0.044(4) 0.025(3) 0.005(3) -0.001(3) 0.020(3)
C31A 0.030(3) 0.042(4) 0.023(3) 0.005(3) -0.004(2) 0.001(3)
C32A 0.036(3) 0.031(3) 0.028(3) 0.008(2) 0.005(3) 0.001(3)
C33A 0.031(3) 0.025(3) 0.031(3) 0.006(2) 0.002(3) 0.005(2)

loop_
_atom_type_symbol
_atom_type_description
_atom_type_scat_dispersion_real
_atom_type_scat_dispersion_imag
_atom_type_scat_source
C C 0.0033 0.0016 'International Tables Vol C Tables 4.2.6.8 and 6.1.1.4'
H H 0.0000 0.0000 'International Tables Vol C Tables 4.2.6.8 and 6.1.1.4'
N N 0.0061 0.0033 'International Tables Vol C Tables 4.2.6.8 and 6.1.1.4'
Ru Ru -1.2594 0.8363 'International Tables Vol C Tables 4.2.6.8 and 6.1.1.4'
Pt Pt -1.7033 8.3905 'International Tables Vol C Tables 4.2.6.8 and 6.1.1.4'

loop_
_geom_angle_atom_site_label_1
_geom_angle_atom_site_label_2
_geom_angle_atom_site_label_3
_geom_angle
C22 Pt1 C28 95.73(19)
C22 Pt1 N1 89.75(17)
C28 Pt1 N1 171.98(17)
C22 Pt1 N2 173.16(17)
C28 Pt1 N2 91.11(18)
N1 Pt1 N2 83.45(16)
C7 Ru1 C9 64.8(2)
C7 Ru1 C8 39.1(2)
C9 Ru1 C8 38.15(19)
C7 Ru1 C6 38.8(2)
C9 Ru1 C6 64.6(2)
C8 Ru1 C6 64.9(2)
C7 Ru1 C10 64.6(2)
C9 Ru1 C10 38.4(2)
C8 Ru1 C10 64.13(19)
C6 Ru1 C10 38.4(2)
C7 Ru1 C15 122.5(2)
C9 Ru1 C15 132.6(2)
C8 Ru1 C15 114.1(2)
C6 Ru1 C15 153.3(2)
C10 Ru1 C15 167.8(2)
C7 Ru1 C20 132.3(2)
C9 Ru1 C20 151.43(19)
C8 Ru1 C20 169.4(2)
C6 Ru1 C20 112.5(2)
C10 Ru1 C20 120.84(19)
C15 Ru1 C20 63.20(19)
C7 Ru1 C16 113.6(2)
C9 Ru1 C16 168.9(2)
C8 Ru1 C16 133.6(2)
C6 Ru1 C16 121.8(2)
C10 Ru1 C16 152.2(2)
C15 Ru1 C16 37.8(2)
C20 Ru1 C16 37.88(17)
C7 Ru1 C21 166.4(2)
C9 Ru1 C21 122.2(2)
C8 Ru1 C21 153.5(2)
C6 Ru1 C21 130.59(19)
C10 Ru1 C21 112.68(19)
C15 Ru1 C21 62.97(19)
C20 Ru1 C21 36.08(18)
C16 Ru1 C21 61.99(19)
C7 Ru1 C14 154.3(2)
C9 Ru1 C14 113.2(2)
C8 Ru1 C14 122.7(2)
C6 Ru1 C14 166.2(2)
C10 Ru1 C14 131.3(2)
C15 Ru1 C14 38.2(2)
C20 Ru1 C14 62.3(2)
C16 Ru1 C14 63.0(2)
C21 Ru1 C14 37.59(18)
C11 N1 C21 114.6(4)
C11 N1 Pt1 139.5(4)
C21 N1 Pt1 105.4(3)
C19 N2 C20 114.6(4)
C19 N2 Pt1 140.7(4)
C20 N2 Pt1 104.7(3)
C10 C6 C7 107.8(5)
C10 C6 C1 126.6(6)
C7 C6 C1 125.6(6)
C10 C6 Ru1 71.1(3)
C7 C6 Ru1 70.4(3)
C1 C6 Ru1 124.0(4)
C6 C7 C8 107.2(5)
C6 C7 C2 126.2(6)
C8 C7 C2 126.6(5)
C6 C7 Ru1 70.8(3)
C8 C7 Ru1 70.6(3)
C2 C7 Ru1 125.9(4)
C9 C8 C7 108.2(5)
C9 C8 C3 126.2(5)
C7 C8 C3 125.6(5)
C9 C8 Ru1 70.9(3)
C7 C8 Ru1 70.3(3)
C3 C8 Ru1 125.6(4)
C8 C9 C10 108.4(5)
C8 C9 C4 127.0(5)
C10 C9 C4 124.6(5)
C8 C9 Ru1 70.9(3)
C10 C9 Ru1 71.2(3)
C4 C9 Ru1 123.9(4)
C9 C10 C6 108.4(5)
C9 C10 C5 126.7(5)
C6 C10 C5 124.9(5)
C9 C10 Ru1 70.4(3)
C6 C10 Ru1 70.5(3)
C5 C10 Ru1 124.3(4)
N1 C11 C12 123.4(5)
C13 C12 C11 121.6(6)
C12 C13 C14 118.9(5)
C13 C14 C21 114.4(5)
C13 C14 C15 139.4(5)
C21 C14 C15 106.1(5)
C13 C14 Ru1 121.6(4)
C21 C14 Ru1 70.9(3)
C15 C14 Ru1 69.1(3)
C16 C15 C14 108.1(5)
C16 C15 Ru1 72.3(3)
C14 C15 Ru1 72.8(3)
C17 C16 C15 139.2(5)
C17 C16 C20 113.6(5)
C15 C16 C20 107.1(5)
C17 C16 Ru1 120.6(4)
C15 C16 Ru1 69.9(3)
C20 C16 Ru1 70.7(3)
C18 C17 C16 119.3(5)
C17 C18 C19 121.8(6)
N2 C19 C18 122.7(5)
C21 C20 N2 122.9(4)
C21 C20 C16 109.0(5)
N2 C20 C16 128.0(5)
C21 C20 Ru1 72.7(3)
N2 C20 Ru1 121.6(3)
C16 C20 Ru1 71.4(3)
N1 C21 C20 123.2(5)
N1 C21 C14 127.2(5)
C20 C21 C14 109.7(5)
N1 C21 Ru1 124.4(3)
C20 C21 Ru1 71.2(3)
C14 C21 Ru1 71.6(3)
C27 C22 C23 114.8(5)
C27 C22 Pt1 123.9(4)
C23 C22 Pt1 120.6(4)
C24 C23 C22 121.9(5)
C25 C24 C23 120.7(5)
C24 C25 C26 118.9(5)
C27 C26 C25 120.3(5)
C26 C27 C22 123.3(5)
C29 C28 C33 116.4(5)
C29 C28 Pt1 123.1(4)
C33 C28 Pt1 120.0(4)
C30 C29 C28 121.8(5)
C31 C30 C29 120.5(5)
C30 C31 C32 119.6(5)
C31 C32 C33 120.3(5)
C32 C33 C28 121.4(5)
C22A Pt1A C28A 96.1(2)
C22A Pt1A N2A 173.25(17)
C28A Pt1A N2A 88.98(18)
C22A Pt1A N1A 91.85(18)
C28A Pt1A N1A 171.87(17)
N2A Pt1A N1A 82.97(15)
C8A Ru1A C9A 38.93(18)
C8A Ru1A C6A 64.72(18)
C9A Ru1A C6A 65.27(19)
C8A Ru1A C10A 65.00(19)
C9A Ru1A C10A 39.16(19)
C6A Ru1A C10A 38.68(19)
C8A Ru1A C7A 38.77(18)
C9A Ru1A C7A 65.36(18)
C6A Ru1A C7A 38.55(18)
C10A Ru1A C7A 64.92(19)
C8A Ru1A C15A 121.92(19)
C9A Ru1A C15A 151.57(19)
C6A Ru1A C15A 133.75(19)
C10A Ru1A C15A 169.01(19)
C7A Ru1A C15A 114.25(19)
C8A Ru1A C20A 166.17(19)
C9A Ru1A C20A 130.29(19)
C6A Ru1A C20A 122.58(19)
C10A Ru1A C20A 112.35(18)
C7A Ru1A C20A 154.13(19)
C15A Ru1A C20A 63.15(18)
C8A Ru1A C14A 112.78(18)
C9A Ru1A C14A 119.61(19)
C6A Ru1A C14A 169.89(19)
C10A Ru1A C14A 150.56(19)
C7A Ru1A C14A 133.35(19)
C15A Ru1A C14A 38.08(18)
C20A Ru1A C14A 62.20(18)
C8A Ru1A C21A 131.25(19)
C9A Ru1A C21A 110.84(18)
C6A Ru1A C21A 151.76(19)
C10A Ru1A C21A 119.98(18)
C7A Ru1A C21A 168.13(19)
C15A Ru1A C21A 63.21(18)
C20A Ru1A C21A 36.82(18)
C14A Ru1A C21A 37.36(17)
C8A Ru1A C16A 154.16(19)
C9A Ru1A C16A 166.63(19)
C6A Ru1A C16A 114.17(19)
C10A Ru1A C16A 131.85(19)
C7A Ru1A C16A 123.34(18)
C15A Ru1A C16A 38.41(18)
C20A Ru1A C16A 37.58(17)
C14A Ru1A C16A 63.37(19)
C21A Ru1A C16A 62.77(18)
C11A N1A C21A 114.0(4)
C11A N1A Pt1A 140.4(4)
C21A N1A Pt1A 105.6(3)
C19A N2A C20A 115.3(4)
C19A N2A Pt1A 138.9(4)
C20A N2A Pt1A 105.6(3)
C7A C6A C10A 108.6(4)
C7A C6A C1A 125.6(5)
C10A C6A C1A 125.7(5)
C7A C6A Ru1A 71.0(3)
C10A C6A Ru1A 70.7(3)
C1A C6A Ru1A 125.1(3)
C6A C7A C8A 107.5(4)
C6A C7A C2A 126.9(5)
C8A C7A C2A 125.6(5)
C6A C7A Ru1A 70.5(3)
C8A C7A Ru1A 69.9(3)
C2A C7A Ru1A 127.2(3)
C9A C8A C7A 108.9(4)
C9A C8A C3A 125.5(5)
C7A C8A C3A 125.6(5)
C9A C8A Ru1A 70.6(3)
C7A C8A Ru1A 71.3(3)
C3A C8A Ru1A 125.2(3)
C8A C9A C10A 107.2(4)
C8A C9A C4A 127.5(5)
C10A C9A C4A 125.3(5)
C8A C9A Ru1A 70.5(3)
C10A C9A Ru1A 70.8(3)
C4A C9A Ru1A 123.3(3)
C6A C10A C9A 107.9(4)
C6A C10A C5A 126.2(5)
C9A C10A C5A 126.0(5)
C6A C10A Ru1A 70.7(3)
C9A C10A Ru1A 70.0(3)
C5A C10A Ru1A 125.1(3)
N1A C11A C12A 122.3(5)
C13A C12A C11A 123.2(5)
C12A C13A C14A 117.6(5)
C13A C14A C21A 113.8(5)
C13A C14A C15A 138.4(5)
C21A C14A C15A 107.7(4)
C13A C14A Ru1A 122.5(3)
C21A C14A Ru1A 71.4(3)
C15A C14A Ru1A 69.7(3)
C14A C15A C16A 108.0(4)
C14A C15A Ru1A 72.2(3)
C16A C15A Ru1A 72.7(3)
C17A C16A C20A 114.9(5)
C17A C16A C15A 139.4(5)
C20A C16A C15A 105.7(4)
C17A C16A Ru1A 123.6(4)
C20A C16A Ru1A 70.3(3)
C15A C16A Ru1A 68.9(3)
C18A C17A C16A 118.9(5)
C17A C18A C19A 121.5(5)
N2A C19A C18A 122.6(5)
N2A C20A C21A 123.1(5)
N2A C20A C16A 126.8(5)
C21A C20A C16A 110.0(4)
N2A C20A Ru1A 124.5(3)
C21A C20A Ru1A 71.9(3)
C16A C20A Ru1A 72.1(3)
N1A C21A C20A 122.4(5)
N1A C21A C14A 129.1(5)
C20A C21A C14A 108.5(4)
N1A C21A Ru1A 123.7(3)
C20A C21A Ru1A 71.3(3)
C14A C21A Ru1A 71.3(3)
C27A C22A C23A 115.8(5)
C27A C22A Pt1A 121.7(4)
C23A C22A Pt1A 122.0(4)
C24A C23A C22A 123.2(5)
C23A C24A C25A 119.7(6)
C26A C25A C24A 118.8(5)
C25A C26A C27A 120.6(5)
C22A C27A C26A 121.9(5)
C33A C28A C29A 116.4(5)
C33A C28A Pt1A 122.4(4)
C29A C28A Pt1A 120.4(4)
C30A C29A C28A 120.9(5)
C31A C30A C29A 120.9(5)
C30A C31A C32A 118.8(5)
C33A C32A C31A 120.6(5)
C32A C33A C28A 122.2(5)

loop_
_geom_bond_atom_site_label_1
_geom_bond_atom_site_label_2
_geom_bond_distance
Pt1 C22 1.989(5)
Pt1 C28 1.996(5)
Pt1 N1 2.155(4)
Pt1 N2 2.172(4)
Ru1 C7 2.151(5)
Ru1 C9 2.154(5)
Ru1 C8 2.154(5)
Ru1 C6 2.156(5)
Ru1 C10 2.165(5)
Ru1 C15 2.194(5)
Ru1 C20 2.215(5)
Ru1 C16 2.226(5)
Ru1 C21 2.234(5)
Ru1 C14 2.243(5)
N1 C11 1.321(6)
N1 C21 1.369(6)
N2 C19 1.321(7)
N2 C20 1.383(6)
C1 C6 1.510(8)
C2 C7 1.499(8)
C3 C8 1.515(7)
C4 C9 1.503(8)
C5 C10 1.505(7)
C6 C10 1.420(8)
C6 C7 1.432(7)
C7 C8 1.441(8)
C8 C9 1.408(7)
C9 C10 1.420(7)
C11 C12 1.414(7)
C12 C13 1.370(8)
C13 C14 1.408(8)
C14 C21 1.443(7)
C14 C15 1.452(8)
C15 C16 1.432(8)
C16 C17 1.414(8)
C16 C20 1.442(7)
C17 C18 1.376(8)
C18 C19 1.429(8)
C20 C21 1.378(7)
C22 C27 1.405(6)
C22 C23 1.410(7)
C23 C24 1.394(7)
C24 C25 1.373(7)
C25 C26 1.382(7)
C26 C27 1.371(7)
C28 C29 1.400(7)
C28 C33 1.410(7)
C29 C30 1.384(7)
C30 C31 1.376(7)
C31 C32 1.376(7)
C32 C33 1.389(7)
Pt1A C22A 1.994(5)
Pt1A C28A 1.996(5)
Pt1A N2A 2.167(4)
Pt1A N1A 2.182(4)
Ru1A C8A 2.147(5)
Ru1A C9A 2.147(5)
Ru1A C6A 2.159(5)
Ru1A C10A 2.159(5)
Ru1A C7A 2.165(5)
Ru1A C15A 2.189(5)
Ru1A C20A 2.216(5)
Ru1A C14A 2.222(5)
Ru1A C21A 2.223(5)
Ru1A C16A 2.240(5)
N1A C11A 1.322(6)
N1A C21A 1.365(6)
N2A C19A 1.318(6)
N2A C20A 1.368(6)
C1A C6A 1.490(7)
C2A C7A 1.503(7)
C3A C8A 1.507(7)
C4A C9A 1.507(7)
C5A C10A 1.496(7)
C6A C7A 1.427(7)
C6A C10A 1.430(7)
C7A C8A 1.431(7)
C8A C9A 1.431(7)
C9A C10A 1.443(7)
C11A C12A 1.415(7)
C12A C13A 1.369(7)
C13A C14A 1.423(7)
C14A C21A 1.423(7)
C14A C15A 1.440(7)
C15A C16A 1.458(7)
C16A C17A 1.406(7)
C16A C20A 1.435(7)
C17A C18A 1.367(7)
C18A C19A 1.427(7)
C20A C21A 1.402(7)
C22A C27A 1.390(7)
C22A C23A 1.399(7)
C23A C24A 1.374(8)
C24A C25A 1.400(8)
C25A C26A 1.371(8)
C26A C27A 1.401(7)
C28A C33A 1.392(7)
C28A C29A 1.412(7)
C29A C30A 1.395(7)
C30A C31A 1.373(7)
C31A C32A 1.385(7)
C32A C33A 1.379(7)
